data_1008015
loop_
_publ_author_name
'Eddine, M N'
'Bertaut, E F'
'Maunaye, M'

_publ_section_title
;
Structure cristallographique de Mn~2~ N~0.86~
;
_journal_coden_ASTM ACBCAR
_journal_name_full 'Acta Crystallographica B (24,1968-38,1982)'
_journal_page_first 2696
_journal_page_last 2698
_journal_paper_doi 10.1107/S0567740877009261
_journal_volume 33
_journal_year 1977
_chemical_formula_structural 'MN2 N0.86'
_chemical_formula_sum 'Mn2 N0.86'
_chemical_name_systematic 'MANGANESE NITRIDE (2/0.9)'
_space_group_IT_number 182
_symmetry_cell_setting hexagonal
_symmetry_Int_Tables_number 182
_symmetry_space_group_name_Hall 'P 6c 2c'
_symmetry_space_group_name_H-M 'P 63 2 2'
_cell_angle_alpha 90
_cell_angle_beta 90
_cell_angle_gamma 120
_cell_formula_units_Z 3
_cell_length_a 4.8551
_cell_length_b 4.8551
_cell_length_c 4.5326
_cell_volume 92.5
_cod_original_formula_sum 'Mn2 N.86'
_cod_database_code 1008015

loop_
_symmetry_equiv_pos_as_xyz
x,y,z
-y,x-y,z
y-x,-x,z
y,x,-z
x-y,-y,-z
-x,y-x,-z
-x,-y,1/2+z
y,y-x,1/2+z
x-y,x,1/2+z
-y,-x,1/2-z
y-x,y,1/2-z
x,x-y,1/2-z

loop_
_atom_site_label
_atom_site_type_symbol
_atom_site_symmetry_multiplicity
_atom_site_Wyckoff_symbol
_atom_site_fract_x
_atom_site_fract_y
_atom_site_fract_z
_atom_site_occupancy
_atom_site_attached_hydrogens
_atom_site_calc_flag
Mn1 Mn0 6 g 0.3333 0. 0. 1. 0 d
N1 N0 2 b 0. 0. 0.25 0.43 0 d
N2 N0 2 c 0.3333 0.6667 0.25 0.74 0 d
N3 N0 2 d 0.3333 0.6667 0.75 0.12 0 d

loop_
_atom_type_symbol
_atom_type_oxidation_number
Mn0 0.000
N0 0.000
